data_4123304
loop_
_publ_author_name
'Wang, Min'
'Zhang, Xiang'
'Zhuang, Yu-Xuan'
'Xu, Yun-He'
'Loh, Teck-Peng'

_publ_section_title
;
 Pd-Catalyzed Intramolecular C-N Bond Cleavage, 1,4-Migration, sp(3) C-H
 Activation, and Heck Reaction: Four Controllable Diverse Pathways
 Depending on the Judicious Choice of the Base and Ligand.
;
_journal_name_full 'Journal of the American Chemical Society'
_journal_page_first 150115112743003
_journal_paper_doi 10.1021/ja512212x
_journal_year 2015
_chemical_absolute_configuration unk
_chemical_formula_sum 'C17 H15 N O'
_chemical_formula_weight 249.30
_chemical_name_systematic
; 
 ? 
;
_space_group_IT_number 4
_symmetry_cell_setting monoclinic
_symmetry_space_group_name_Hall 'P 2yb'
_symmetry_space_group_name_H-M 'P 1 21 1'
_atom_sites_solution_hydrogens geom
_atom_sites_solution_primary direct
_atom_sites_solution_secondary difmap
_audit_creation_method SHELXL-97
_cell_angle_alpha 90.00
_cell_angle_beta 90.845(6)
_cell_angle_gamma 90.00
_cell_formula_units_Z 4
_cell_length_a 8.6543(5)
_cell_length_b 14.3664(10)
_cell_length_c 10.7483(7)
_cell_measurement_reflns_used 2731
_cell_measurement_temperature 290(2)
_cell_measurement_theta_max 28.8805
_cell_measurement_theta_min 3.0370
_cell_volume 1336.20(15)
_computing_cell_refinement 'CrysAlisPro (Agilent Technologies)'
_computing_data_collection 'CrysAlisPro (Agilent Technologies)'
_computing_data_reduction 'CrysAlisPro (Agilent Technologies)'
_computing_molecular_graphics 'Ortep-3 (L. J. Farrugia, 2001)'
_computing_publication_material SHELXL-97
_computing_structure_refinement 'SHELXL-97 (Sheldrick, 1997)'
_computing_structure_solution 'SHELXS-97 (Sheldrick, 1997)'
_diffrn_ambient_temperature 290(2)
_diffrn_detector_area_resol_mean 15.9149
_diffrn_measured_fraction_theta_full 0.987
_diffrn_measured_fraction_theta_max 0.987
_diffrn_measurement_device_type 'Gemini S Ultra, Agilent Technologies'
_diffrn_measurement_method '\w scans'
_diffrn_radiation_monochromator graphite
_diffrn_radiation_source 'Enhance (Mo) X-ray Source'
_diffrn_radiation_type MoK\a
_diffrn_radiation_wavelength 0.71073
_diffrn_reflns_av_R_equivalents 0.0232
_diffrn_reflns_av_sigmaI/netI 0.0389
_diffrn_reflns_limit_h_max 10
_diffrn_reflns_limit_h_min -10
_diffrn_reflns_limit_k_max 14
_diffrn_reflns_limit_k_min -17
_diffrn_reflns_limit_l_max 13
_diffrn_reflns_limit_l_min -12
_diffrn_reflns_number 7946
_diffrn_reflns_theta_full 26.37
_diffrn_reflns_theta_max 26.37
_diffrn_reflns_theta_min 3.04
_exptl_absorpt_coefficient_mu 0.077
_exptl_absorpt_correction_T_max 0.9728
_exptl_absorpt_correction_T_min 0.9691
_exptl_absorpt_correction_type multi-scan
_exptl_absorpt_process_details
;
CrysAlisPro, Agilent Technologies,
Version 1.171.36.21 (release 14-08-2012 CrysAlis171 .NET)
(compiled Sep 14 2012,17:21:16)
Empirical absorption correction using spherical harmonics,
 implemented in SCALE3 ABSPACK scaling algorithm.
;
_exptl_crystal_density_diffrn 1.239
_exptl_crystal_density_method 'not measured'
_exptl_crystal_F_000 528
_exptl_crystal_size_max 0.41
_exptl_crystal_size_mid 0.38
_exptl_crystal_size_min 0.36
_refine_diff_density_max 0.121
_refine_diff_density_min -0.117
_refine_diff_density_rms 0.028
_refine_ls_abs_structure_details 'Flack H D (1983), Acta Cryst. A39, 876-881'
_refine_ls_extinction_coef 0.047(4)
_refine_ls_extinction_expression Fc^*^=kFc[1+0.001xFc^2^\l^3^/sin(2\q)]^-1/4^
_refine_ls_extinction_method SHELXL
_refine_ls_goodness_of_fit_ref 1.057
_refine_ls_hydrogen_treatment constr
_refine_ls_matrix_type full
_refine_ls_number_parameters 348
_refine_ls_number_reflns 4362
_refine_ls_number_restraints 1
_refine_ls_restrained_S_all 1.056
_refine_ls_R_factor_all 0.0550
_refine_ls_R_factor_gt 0.0427
_refine_ls_shift/su_max 0.001
_refine_ls_shift/su_mean 0.000
_refine_ls_structure_factor_coef Fsqd
_refine_ls_weighting_details 'calc w=1/[\s^2^(Fo^2^)+(0.0526P)^2^+0.0497P] where P=(Fo^2^+2Fc^2^)/3'
_refine_ls_weighting_scheme calc
_refine_ls_wR_factor_gt 0.0992
_refine_ls_wR_factor_ref 0.1081
_reflns_number_gt 3629
_reflns_number_total 4362
_reflns_threshold_expression >2sigma(I)
_cod_data_source_file compound-3a.cif
_cod_data_source_block shelxl
_cod_original_sg_symbol_H-M 'P 21'
_cod_database_code 4123304

loop_
_symmetry_equiv_pos_as_xyz
'x, y, z'
'-x, y+1/2, -z'

loop_
_atom_site_label
_atom_site_type_symbol
_atom_site_fract_x
_atom_site_fract_y
_atom_site_fract_z
_atom_site_U_iso_or_equiv
_atom_site_adp_type
_atom_site_occupancy
_atom_site_symmetry_multiplicity
_atom_site_calc_flag
_atom_site_refinement_flags
O1 O 0.99603(19) 0.54108(15) 1.55263(17) 0.0609(5) Uani 1 1 d .
O2 O 0.8749(2) 0.77776(16) 1.29731(17) 0.0671(6) Uani 1 1 d .
N2 N 1.0935(2) 0.85081(15) 1.24232(17) 0.0457(5) Uani 1 1 d .
C13 C 1.2582(2) 0.55559(17) 1.3993(2) 0.0409(5) Uani 1 1 d .
C4 C 1.3385(2) 0.61471(17) 1.5011(2) 0.0413(5) Uani 1 1 d .
C15 C 0.9745(3) 0.54951(18) 1.4400(3) 0.0471(6) Uani 1 1 d .
C12 C 1.3272(2) 0.59753(16) 1.2860(2) 0.0408(5) Uani 1 1 d .
N1 N 1.0920(2) 0.56362(15) 1.36096(16) 0.0429(5) Uani 1 1 d .
C22 C 1.0819(3) 0.8236(2) 0.9076(2) 0.0493(6) Uani 1 1 d .
C16 C 0.8146(3) 0.5456(2) 1.3824(3) 0.0639(8) Uani 1 1 d .
H16B H 0.8093 0.4954 1.3235 0.096 Uiso 1 1 calc R
H16C H 0.7926 0.6033 1.3408 0.096 Uiso 1 1 calc R
H16A H 0.7402 0.5355 1.4464 0.096 Uiso 1 1 calc R
C7 C 1.4498(2) 0.65652(18) 1.3092(2) 0.0445(6) Uani 1 1 d .
C5 C 1.4601(2) 0.66541(17) 1.4468(2) 0.0449(6) Uani 1 1 d .
C11 C 1.2333(3) 0.60025(18) 1.1836(2) 0.0448(6) Uani 1 1 d .
C30 C 1.0357(2) 0.87738(18) 1.1161(2) 0.0451(6) Uani 1 1 d .
C3 C 1.3219(3) 0.6146(2) 1.6285(2) 0.0537(7) Uani 1 1 d .
H3 H 1.2443 0.5797 1.6651 0.064 Uiso 1 1 calc R
C32 C 1.0025(3) 0.8092(2) 1.3270(2) 0.0511(6) Uani 1 1 d .
C14 C 1.0768(3) 0.5639(2) 1.2223(2) 0.0515(6) Uani 1 1 d .
H14B H 0.9941 0.6049 1.1944 0.062 Uiso 1 1 calc R
H14A H 1.0581 0.5018 1.1902 0.062 Uiso 1 1 calc R
C28 C 1.2956(3) 0.93348(19) 1.1489(3) 0.0551(7) Uani 1 1 d .
C29 C 1.1830(3) 0.91235(18) 1.0633(2) 0.0479(6) Uani 1 1 d .
C8 C 1.5034(3) 0.7070(2) 1.2080(2) 0.0543(7) Uani 1 1 d .
H8 H 1.5902 0.7448 1.2158 0.065 Uiso 1 1 calc R
C34 C 0.9102(3) 0.9527(2) 1.1266(3) 0.0599(7) Uani 1 1 d .
H34A H 0.8880 0.9781 1.0456 0.090 Uiso 1 1 calc R
H34C H 0.9462 1.0013 1.1809 0.090 Uiso 1 1 calc R
H34B H 0.8181 0.9256 1.1596 0.090 Uiso 1 1 calc R
C33 C 1.0645(3) 0.8009(2) 1.4577(2) 0.0630(7) Uani 1 1 d .
H33A H 1.0620 0.8608 1.4972 0.095 Uiso 1 1 calc R
H33C H 1.1690 0.7787 1.4561 0.095 Uiso 1 1 calc R
H33B H 1.0020 0.7580 1.5033 0.095 Uiso 1 1 calc R
C24 C 1.2076(3) 0.8880(2) 0.9415(2) 0.0540(7) Uani 1 1 d .
C21 C 0.9895(2) 0.80752(19) 1.0140(2) 0.0450(6) Uani 1 1 d .
C6 C 1.5607(3) 0.7173(2) 1.5207(3) 0.0566(7) Uani 1 1 d .
H6 H 1.6407 0.7508 1.4852 0.068 Uiso 1 1 calc R
C17 C 1.2993(3) 0.4529(2) 1.4197(3) 0.0604(7) Uani 1 1 d .
H17B H 1.4095 0.4463 1.4261 0.091 Uiso 1 1 calc R
H17C H 1.2611 0.4167 1.3507 0.091 Uiso 1 1 calc R
H17A H 1.2531 0.4312 1.4950 0.091 Uiso 1 1 calc R
C27 C 1.4413(3) 0.9536(2) 1.1039(3) 0.0715(9) Uani 1 1 d .
H27 H 1.5211 0.9718 1.1574 0.086 Uiso 1 1 calc R
C18 C 0.9369(4) 0.7089(3) 0.7954(3) 0.0751(9) Uani 1 1 d .
H18 H 0.9187 0.6753 0.7227 0.090 Uiso 1 1 calc R
C23 C 1.0540(3) 0.7732(2) 0.8002(2) 0.0654(8) Uani 1 1 d .
H23 H 1.1148 0.7830 0.7308 0.078 Uiso 1 1 calc R
C9 C 1.4241(3) 0.6996(2) 1.0948(3) 0.0594(7) Uani 1 1 d .
H9 H 1.4652 0.7283 1.0252 0.071 Uiso 1 1 calc R
C31 C 1.2350(3) 0.9066(2) 1.2751(2) 0.0574(7) Uani 1 1 d .
H31A H 1.3098 0.8695 1.3213 0.069 Uiso 1 1 calc R
H31B H 1.2089 0.9612 1.3235 0.069 Uiso 1 1 calc R
C19 C 0.8454(3) 0.6938(2) 0.8983(3) 0.0706(9) Uani 1 1 d .
H19 H 0.7671 0.6495 0.8944 0.085 Uiso 1 1 calc R
C10 C 1.2855(3) 0.6507(2) 1.0816(2) 0.0539(7) Uani 1 1 d .
H10 H 1.2296 0.6518 1.0070 0.065 Uiso 1 1 calc R
C20 C 0.8703(3) 0.7444(2) 1.0074(2) 0.0557(7) Uani 1 1 d .
H20 H 0.8066 0.7356 1.0753 0.067 Uiso 1 1 calc R
C1 C 1.5400(3) 0.7184(2) 1.6482(3) 0.0642(7) Uani 1 1 d .
H1 H 1.6056 0.7539 1.6984 0.077 Uiso 1 1 calc R
C2 C 1.4230(3) 0.6674(2) 1.7018(3) 0.0627(7) Uani 1 1 d .
H2 H 1.4116 0.6683 1.7877 0.075 Uiso 1 1 calc R
C25 C 1.3547(3) 0.9091(2) 0.8944(3) 0.0694(9) Uani 1 1 d .
H25 H 1.3776 0.8989 0.8112 0.083 Uiso 1 1 calc R
C26 C 1.4648(3) 0.9458(3) 0.9769(4) 0.0791(10) Uani 1 1 d .
H26 H 1.5584 0.9660 0.9453 0.095 Uiso 1 1 calc R

loop_
_atom_site_aniso_label
_atom_site_aniso_U_11
_atom_site_aniso_U_22
_atom_site_aniso_U_33
_atom_site_aniso_U_23
_atom_site_aniso_U_13
_atom_site_aniso_U_12
O1 0.0567(10) 0.0734(14) 0.0527(12) 0.0062(10) 0.0083(8) -0.0132(10)
O2 0.0611(11) 0.0814(16) 0.0588(12) 0.0065(10) 0.0042(9) -0.0150(10)
N2 0.0437(10) 0.0548(14) 0.0385(11) -0.0065(9) -0.0024(8) 0.0013(9)
C13 0.0356(10) 0.0392(13) 0.0479(14) 0.0030(11) 0.0006(9) 0.0009(10)
C4 0.0405(11) 0.0371(14) 0.0461(14) 0.0047(10) -0.0019(9) 0.0030(10)
C15 0.0450(13) 0.0370(14) 0.0595(17) 0.0009(12) 0.0038(11) -0.0049(11)
C12 0.0394(11) 0.0376(13) 0.0456(13) -0.0020(10) 0.0061(9) 0.0053(10)
N1 0.0383(9) 0.0471(12) 0.0434(11) -0.0006(9) 0.0014(8) -0.0047(9)
C22 0.0523(13) 0.0564(17) 0.0391(13) 0.0050(11) 0.0007(10) 0.0147(12)
C16 0.0385(12) 0.076(2) 0.0770(19) 0.0033(16) 0.0021(12) -0.0043(14)
C7 0.0373(12) 0.0427(14) 0.0538(16) 0.0025(11) 0.0054(10) 0.0041(10)
C5 0.0388(12) 0.0403(14) 0.0555(16) 0.0003(11) -0.0011(10) 0.0045(10)
C11 0.0467(12) 0.0415(14) 0.0463(14) -0.0054(11) 0.0039(10) 0.0044(11)
C30 0.0421(12) 0.0490(16) 0.0441(14) -0.0008(11) 0.0008(10) 0.0044(11)
C3 0.0522(14) 0.0605(18) 0.0484(15) 0.0059(13) -0.0009(11) -0.0053(13)
C32 0.0587(14) 0.0502(16) 0.0445(14) -0.0005(12) 0.0017(11) 0.0081(13)
C14 0.0504(13) 0.0575(17) 0.0466(15) -0.0037(13) -0.0035(10) -0.0034(12)
C28 0.0480(14) 0.0450(17) 0.0725(19) -0.0084(13) 0.0043(12) -0.0026(12)
C29 0.0431(12) 0.0404(15) 0.0603(17) 0.0030(11) 0.0057(11) 0.0043(10)
C8 0.0466(13) 0.0512(16) 0.0655(18) 0.0047(13) 0.0143(12) -0.0045(12)
C34 0.0541(14) 0.0615(19) 0.0642(18) -0.0045(14) 0.0024(12) 0.0146(13)
C33 0.0884(18) 0.0561(18) 0.0445(15) -0.0025(13) -0.0054(13) 0.0116(15)
C24 0.0545(14) 0.0519(17) 0.0558(16) 0.0112(13) 0.0088(11) 0.0107(12)
C21 0.0431(11) 0.0513(15) 0.0405(13) -0.0005(11) -0.0041(9) 0.0102(11)
C6 0.0441(13) 0.0606(18) 0.0651(18) -0.0029(14) -0.0028(11) -0.0070(13)
C17 0.0635(15) 0.0404(16) 0.0770(19) 0.0070(14) -0.0023(13) 0.0044(13)
C27 0.0497(15) 0.061(2) 0.104(3) -0.0053(18) 0.0050(15) -0.0099(14)
C18 0.089(2) 0.085(2) 0.0501(19) -0.0191(16) -0.0154(15) 0.020(2)
C23 0.0749(19) 0.080(2) 0.0414(16) 0.0009(14) -0.0036(13) 0.0205(17)
C9 0.0687(17) 0.0565(18) 0.0536(17) 0.0110(13) 0.0197(13) 0.0076(14)
C31 0.0449(13) 0.0605(19) 0.0668(18) -0.0200(14) -0.0029(12) 0.0008(12)
C19 0.0656(17) 0.073(2) 0.073(2) -0.0098(16) -0.0171(15) 0.0001(15)
C10 0.0603(15) 0.0574(18) 0.0442(15) 0.0015(12) 0.0047(11) 0.0094(13)
C20 0.0450(13) 0.071(2) 0.0507(16) -0.0051(14) -0.0050(11) 0.0021(13)
C1 0.0558(15) 0.065(2) 0.0709(19) -0.0068(16) -0.0130(13) -0.0077(14)
C2 0.0702(17) 0.072(2) 0.0455(16) 0.0010(14) -0.0088(12) 0.0000(15)
C25 0.0684(18) 0.070(2) 0.071(2) 0.0238(16) 0.0241(15) 0.0089(16)
C26 0.0569(17) 0.069(2) 0.112(3) 0.014(2) 0.0211(17) -0.0105(16)

loop_
_atom_type_symbol
_atom_type_description
_atom_type_scat_dispersion_real
_atom_type_scat_dispersion_imag
_atom_type_scat_source
C C 0.0033 0.0016 'International Tables Vol C Tables 4.2.6.8 and 6.1.1.4'
H H 0.0000 0.0000 'International Tables Vol C Tables 4.2.6.8 and 6.1.1.4'
N N 0.0061 0.0033 'International Tables Vol C Tables 4.2.6.8 and 6.1.1.4'
O O 0.0106 0.0060 'International Tables Vol C Tables 4.2.6.8 and 6.1.1.4'

loop_
_geom_angle_atom_site_label_1
_geom_angle_atom_site_label_2
_geom_angle_atom_site_label_3
_geom_angle
C32 N2 C30 122.39(18)
C32 N2 C31 124.0(2)
C30 N2 C31 109.8(2)
C12 C13 N1 97.96(17)
C12 C13 C17 114.2(2)
N1 C13 C17 109.5(2)
C12 C13 C4 100.10(19)
N1 C13 C4 125.09(19)
C17 C13 C4 109.12(19)
C3 C4 C5 120.0(2)
C3 C4 C13 130.7(2)
C5 C4 C13 108.73(19)
O1 C15 N1 122.0(2)
O1 C15 C16 121.7(2)
N1 C15 C16 116.3(2)
C11 C12 C7 125.3(2)
C11 C12 C13 115.6(2)
C7 C12 C13 114.6(2)
C15 N1 C14 124.86(19)
C15 N1 C13 123.06(19)
C14 N1 C13 110.25(16)
C23 C22 C21 119.6(3)
C23 C22 C24 131.0(2)
C21 C22 C24 109.0(2)
C15 C16 H16B 109.5
C15 C16 H16C 109.5
H16B C16 H16C 109.5
C15 C16 H16A 109.5
H16B C16 H16A 109.5
H16C C16 H16A 109.5
C12 C7 C8 116.3(2)
C12 C7 C5 105.54(19)
C8 C7 C5 135.8(2)
C6 C5 C4 120.4(2)
C6 C5 C7 130.1(2)
C4 C5 C7 109.4(2)
C12 C11 C10 117.1(2)
C12 C11 C14 107.10(19)
C10 C11 C14 134.1(2)
N2 C30 C29 98.93(18)
N2 C30 C21 124.3(2)
C29 C30 C21 99.42(19)
N2 C30 C34 110.00(19)
C29 C30 C34 113.6(2)
C21 C30 C34 109.57(19)
C4 C3 C2 119.2(2)
C4 C3 H3 120.4
C2 C3 H3 120.4
O2 C32 N2 121.1(2)
O2 C32 C33 121.3(2)
N2 C32 C33 117.5(2)
N1 C14 C11 102.02(17)
N1 C14 H14B 111.4
C11 C14 H14B 111.4
N1 C14 H14A 111.4
C11 C14 H14A 111.4
H14B C14 H14A 109.2
C29 C28 C27 117.0(3)
C29 C28 C31 107.1(2)
C27 C28 C31 134.1(3)
C28 C29 C24 125.5(2)
C28 C29 C30 115.1(2)
C24 C29 C30 114.9(2)
C9 C8 C7 118.5(2)
C9 C8 H8 120.7
C7 C8 H8 120.7
C30 C34 H34A 109.5
C30 C34 H34C 109.5
H34A C34 H34C 109.5
C30 C34 H34B 109.5
H34A C34 H34B 109.5
H34C C34 H34B 109.5
C32 C33 H33A 109.5
C32 C33 H33C 109.5
H33A C33 H33C 109.5
C32 C33 H33B 109.5
H33A C33 H33B 109.5
H33C C33 H33B 109.5
C29 C24 C25 116.1(3)
C29 C24 C22 105.8(2)
C25 C24 C22 135.7(3)
C20 C21 C22 119.7(2)
C20 C21 C30 130.9(2)
C22 C21 C30 108.9(2)
C1 C6 C5 118.9(2)
C1 C6 H6 120.5
C5 C6 H6 120.5
C13 C17 H17B 109.5
C13 C17 H17C 109.5
H17B C17 H17C 109.5
C13 C17 H17A 109.5
H17B C17 H17A 109.5
H17C C17 H17A 109.5
C26 C27 C28 118.3(3)
C26 C27 H27 120.9
C28 C27 H27 120.9
C23 C18 C19 120.4(3)
C23 C18 H18 119.8
C19 C18 H18 119.8
C18 C23 C22 120.3(3)
C18 C23 H23 119.9
C22 C23 H23 119.9
C8 C9 C10 122.7(2)
C8 C9 H9 118.7
C10 C9 H9 118.7
N2 C31 C28 102.64(19)
N2 C31 H31A 111.2
C28 C31 H31A 111.2
N2 C31 H31B 111.2
C28 C31 H31B 111.2
H31A C31 H31B 109.2
C18 C19 C20 120.4(3)
C18 C19 H19 119.8
C20 C19 H19 119.8
C9 C10 C11 118.0(2)
C9 C10 H10 121.0
C11 C10 H10 121.0
C21 C20 C19 119.6(3)
C21 C20 H20 120.2
C19 C20 H20 120.2
C2 C1 C6 120.8(3)
C2 C1 H1 119.6
C6 C1 H1 119.6
C1 C2 C3 120.7(3)
C1 C2 H2 119.6
C3 C2 H2 119.6
C26 C25 C24 117.7(3)
C26 C25 H25 121.2
C24 C25 H25 121.2
C27 C26 C25 123.2(3)
C27 C26 H26 118.4
C25 C26 H26 118.4

loop_
_geom_bond_atom_site_label_1
_geom_bond_atom_site_label_2
_geom_bond_distance
O1 C15 1.228(3)
O2 C32 1.231(3)
N2 C32 1.352(3)
N2 C30 1.489(3)
N2 C31 1.501(3)
C13 C12 1.491(3)
C13 N1 1.495(3)
C13 C17 1.533(4)
C13 C4 1.542(3)
C4 C3 1.379(3)
C4 C5 1.413(3)
C15 N1 1.350(3)
C15 C16 1.508(3)
C12 C11 1.359(3)
C12 C7 1.378(3)
N1 C14 1.494(3)
C22 C23 1.381(4)
C22 C21 1.424(3)
C22 C24 1.469(4)
C16 H16B 0.9600
C16 H16C 0.9600
C16 H16A 0.9600
C7 C8 1.393(3)
C7 C5 1.486(3)
C5 C6 1.387(3)
C11 C10 1.396(3)
C11 C14 1.516(3)
C30 C29 1.490(3)
C30 C21 1.536(4)
C30 C34 1.538(3)
C3 C2 1.392(4)
C3 H3 0.9300
C32 C33 1.500(3)
C14 H14B 0.9700
C14 H14A 0.9700
C28 C29 1.364(4)
C28 C27 1.388(4)
C28 C31 1.511(4)
C29 C24 1.375(3)
C8 C9 1.392(4)
C8 H8 0.9300
C34 H34A 0.9600
C34 H34C 0.9600
C34 H34B 0.9600
C33 H33A 0.9600
C33 H33C 0.9600
C33 H33B 0.9600
C24 C25 1.410(4)
C21 C20 1.375(4)
C6 C1 1.385(4)
C6 H6 0.9300
C17 H17B 0.9600
C17 H17C 0.9600
C17 H17A 0.9600
C27 C26 1.387(4)
C27 H27 0.9300
C18 C23 1.372(4)
C18 C19 1.386(4)
C18 H18 0.9300
C23 H23 0.9300
C9 C10 1.395(4)
C9 H9 0.9300
C31 H31A 0.9700
C31 H31B 0.9700
C19 C20 1.395(4)
C19 H19 0.9300
C10 H10 0.9300
C20 H20 0.9300
C1 C2 1.382(4)
C1 H1 0.9300
C2 H2 0.9300
C25 C26 1.395(5)
C25 H25 0.9300
C26 H26 0.9300

loop_
_geom_torsion_atom_site_label_1
_geom_torsion_atom_site_label_2
_geom_torsion_atom_site_label_3
_geom_torsion_atom_site_label_4
_geom_torsion
C12 C13 C4 C3 177.1(2)
N1 C13 C4 C3 69.8(4)
C17 C13 C4 C3 -62.7(3)
C12 C13 C4 C5 -12.2(2)
N1 C13 C4 C5 -119.4(2)
C17 C13 C4 C5 108.1(2)
N1 C13 C12 C11 -18.6(3)
C17 C13 C12 C11 97.1(3)
C4 C13 C12 C11 -146.5(2)
N1 C13 C12 C7 139.1(2)
C17 C13 C12 C7 -105.3(2)
C4 C13 C12 C7 11.1(2)
O1 C15 N1 C14 172.8(2)
C16 C15 N1 C14 -7.8(4)
O1 C15 N1 C13 9.8(4)
C16 C15 N1 C13 -170.8(2)
C12 C13 N1 C15 -168.5(2)
C17 C13 N1 C15 72.2(3)
C4 C13 N1 C15 -60.1(3)
C12 C13 N1 C14 26.3(2)
C17 C13 N1 C14 -93.0(2)
C4 C13 N1 C14 134.6(2)
C11 C12 C7 C8 -16.2(3)
C13 C12 C7 C8 -171.3(2)
C11 C12 C7 C5 149.2(2)
C13 C12 C7 C5 -5.9(3)
C3 C4 C5 C6 -1.8(4)
C13 C4 C5 C6 -173.7(2)
C3 C4 C5 C7 -178.4(2)
C13 C4 C5 C7 9.7(3)
C12 C7 C5 C6 -178.9(3)
C8 C7 C5 C6 -17.7(5)
C12 C7 C5 C4 -2.7(3)
C8 C7 C5 C4 158.4(3)
C7 C12 C11 C10 16.1(4)
C13 C12 C11 C10 171.1(2)
C7 C12 C11 C14 -150.9(2)
C13 C12 C11 C14 4.1(3)
C32 N2 C30 C29 -176.2(2)
C31 N2 C30 C29 24.9(2)
C32 N2 C30 C21 -68.3(3)
C31 N2 C30 C21 132.9(2)
C32 N2 C30 C34 64.6(3)
C31 N2 C30 C34 -94.3(2)
C5 C4 C3 C2 2.1(4)
C13 C4 C3 C2 172.0(2)
C30 N2 C32 O2 11.9(4)
C31 N2 C32 O2 167.7(3)
C30 N2 C32 C33 -169.5(2)
C31 N2 C32 C33 -13.7(4)
C15 N1 C14 C11 169.9(2)
C13 N1 C14 C11 -25.2(3)
C12 C11 C14 N1 12.6(3)
C10 C11 C14 N1 -151.2(3)
C27 C28 C29 C24 16.2(4)
C31 C28 C29 C24 -150.7(3)
C27 C28 C29 C30 171.1(3)
C31 C28 C29 C30 4.2(3)
N2 C30 C29 C28 -18.0(3)
C21 C30 C29 C28 -145.2(2)
C34 C30 C29 C28 98.5(3)
N2 C30 C29 C24 139.6(2)
C21 C30 C29 C24 12.4(3)
C34 C30 C29 C24 -103.9(3)
C12 C7 C8 C9 4.5(3)
C5 C7 C8 C9 -155.2(3)
C28 C29 C24 C25 -16.7(4)
C30 C29 C24 C25 -171.7(2)
C28 C29 C24 C22 148.5(3)
C30 C29 C24 C22 -6.5(3)
C23 C22 C24 C29 -175.5(3)
C21 C22 C24 C29 -3.1(3)
C23 C22 C24 C25 -14.7(5)
C21 C22 C24 C25 157.7(3)
C23 C22 C21 C20 -2.2(4)
C24 C22 C21 C20 -175.6(2)
C23 C22 C21 C30 -175.6(2)
C24 C22 C21 C30 11.0(3)
N2 C30 C21 C20 66.4(3)
C29 C30 C21 C20 174.1(3)
C34 C30 C21 C20 -66.6(4)
N2 C30 C21 C22 -121.3(2)
C29 C30 C21 C22 -13.6(2)
C34 C30 C21 C22 105.7(2)
C4 C5 C6 C1 0.1(4)
C7 C5 C6 C1 175.9(2)
C29 C28 C27 C26 -3.6(4)
C31 C28 C27 C26 158.9(3)
C19 C18 C23 C22 0.0(5)
C21 C22 C23 C18 0.8(4)
C24 C22 C23 C18 172.5(3)
C7 C8 C9 C10 6.1(4)
C32 N2 C31 C28 177.9(2)
C30 N2 C31 C28 -23.7(3)
C29 C28 C31 N2 11.7(3)
C27 C28 C31 N2 -152.0(3)
C23 C18 C19 C20 0.7(5)
C8 C9 C10 C11 -6.3(4)
C12 C11 C10 C9 -4.3(4)
C14 C11 C10 C9 158.3(3)
C22 C21 C20 C19 2.9(4)
C30 C21 C20 C19 174.5(3)
C18 C19 C20 C21 -2.1(4)
C5 C6 C1 C2 1.2(4)
C6 C1 C2 C3 -0.8(5)
C4 C3 C2 C1 -0.9(4)
C29 C24 C25 C26 4.7(4)
C22 C24 C25 C26 -154.6(3)
C28 C27 C26 C25 -7.3(5)
C24 C25 C26 C27 6.6(5)
